data_4508823
loop_
_publ_author_name
'Anderson, Kirsty M.'
'Afarinkia, Kamyar'
'Yu, Hiu-wan'
'Goeta, Andr\'es E.'
'Steed, Jonathan W.'

_publ_section_title
;
 WhenZ&#x2018; = 2 Is Better thanZ&#x2018; = 1Supramolecular
 Centrosymmetric Hydrogen-Bonded Dimers in Chiral Systems
;
_journal_issue 9
_journal_name_full 'Crystal Growth &amp; Design'
_journal_page_first 2109
_journal_paper_doi 10.1021/cg0603265
_journal_volume 6
_journal_year 2006
_chemical_formula_sum 'C13 H18 N O3 P'
_chemical_formula_weight 267.25
_chemical_name_common 'HY 3/159'
_chemical_name_systematic
;
 ?
;
_space_group_IT_number 4
_symmetry_cell_setting monoclinic
_symmetry_space_group_name_Hall 'P 2yb'
_symmetry_space_group_name_H-M 'P 1 21 1'
_atom_sites_solution_hydrogens geom
_atom_sites_solution_primary direct
_atom_sites_solution_secondary difmap
_audit_creation_method SHELXL-97
_cell_angle_alpha 90.00
_cell_angle_beta 101.886(2)
_cell_angle_gamma 90.00
_cell_formula_units_Z 8
_cell_length_a 15.7677(7)
_cell_length_b 10.2895(5)
_cell_length_c 17.2299(8)
_cell_measurement_temperature 120(2)
_cell_volume 2735.5(2)
_computing_cell_refinement 'SMART V5.625 (Bruker, 2001)'
_computing_data_collection 'SMART V5.625 (Bruker, 2001)'
_computing_data_reduction 'SAINT+ NT V6.22 (Bruker, 2001)'
_computing_molecular_graphics 'XSeed interface to POVRay'
_computing_publication_material 'CIFTAB (Sheldrick, 1997)'
_computing_structure_refinement 'SHELXL-97 (Sheldrick, 1997)'
_computing_structure_solution 'SHELXS-97 (Sheldrick, 1990)'
_diffrn_ambient_temperature 120(2)
_diffrn_measured_fraction_theta_full 0.994
_diffrn_measured_fraction_theta_max 0.994
_diffrn_measurement_device_type 'SMART Apex'
_diffrn_measurement_method \w
_diffrn_radiation_monochromator graphite
_diffrn_radiation_source 'fine-focus sealed tube'
_diffrn_radiation_type MoK\a
_diffrn_radiation_wavelength 0.71073
_diffrn_reflns_av_R_equivalents 0.0261
_diffrn_reflns_av_sigmaI/netI 0.0542
_diffrn_reflns_limit_h_max 20
_diffrn_reflns_limit_h_min -17
_diffrn_reflns_limit_k_max 13
_diffrn_reflns_limit_k_min -13
_diffrn_reflns_limit_l_max 22
_diffrn_reflns_limit_l_min -22
_diffrn_reflns_number 19424
_diffrn_reflns_theta_full 27.49
_diffrn_reflns_theta_max 27.49
_diffrn_reflns_theta_min 1.32
_diffrn_standards_decay_% 0
_diffrn_standards_number 0
_exptl_absorpt_coefficient_mu 0.201
_exptl_absorpt_correction_T_max 0.9763
_exptl_absorpt_correction_T_min 0.8957
_exptl_absorpt_correction_type none
_exptl_crystal_colour colourless
_exptl_crystal_density_diffrn 1.298
_exptl_crystal_density_method 'not measured'
_exptl_crystal_description needle
_exptl_crystal_F_000 1136
_exptl_crystal_size_max 0.56
_exptl_crystal_size_mid 0.16
_exptl_crystal_size_min 0.12
_refine_diff_density_max 0.547
_refine_diff_density_min -0.386
_refine_diff_density_rms 0.059
_refine_ls_abs_structure_details 'Flack H D (1983), Acta Cryst. A39, 876-881'
_refine_ls_abs_structure_Flack 0.06(6)
_refine_ls_extinction_method none
_refine_ls_goodness_of_fit_ref 1.030
_refine_ls_hydrogen_treatment mixed
_refine_ls_matrix_type full
_refine_ls_number_parameters 701
_refine_ls_number_reflns 12066
_refine_ls_number_restraints 7
_refine_ls_restrained_S_all 1.030
_refine_ls_R_factor_all 0.0597
_refine_ls_R_factor_gt 0.0479
_refine_ls_shift/su_max 0.001
_refine_ls_shift/su_mean 0.000
_refine_ls_structure_factor_coef Fsqd
_refine_ls_weighting_details 'calc w=1/[\s^2^(Fo^2^)+(0.0543P)^2^+0.4548P] where P=(Fo^2^+2Fc^2^)/3'
_refine_ls_weighting_scheme calc
_refine_ls_wR_factor_gt 0.1028
_refine_ls_wR_factor_ref 0.1082
_reflns_number_gt 10395
_reflns_number_total 12066
_reflns_threshold_expression >2sigma(I)
_cod_data_source_file cg0603265sup1.cif
_cod_data_source_block HY3159.CIF
_cod_original_sg_symbol_H-M P21
_cod_database_code 4508823

loop_
_symmetry_equiv_pos_as_xyz
'x, y, z'
'-x, y+1/2, -z'

loop_
_atom_site_label
_atom_site_type_symbol
_atom_site_fract_x
_atom_site_fract_y
_atom_site_fract_z
_atom_site_U_iso_or_equiv
_atom_site_adp_type
_atom_site_occupancy
_atom_site_symmetry_multiplicity
_atom_site_calc_flag
_atom_site_refinement_flags
_atom_site_disorder_assembly
_atom_site_disorder_group
P1A P 0.46332(5) 0.43181(6) 0.01789(4) 0.01774(15) Uani 1 1 d . B .
O1A O 0.46422(13) 0.57470(18) 0.01190(12) 0.0262(5) Uani 1 1 d . . .
N1A N 0.62744(16) 0.3714(2) 0.02028(14) 0.0198(5) Uani 1 1 d . B .
C1A C 0.56362(17) 0.3586(3) 0.07072(15) 0.0198(6) Uani 1 1 d . . .
H1A H 0.5533 0.2642 0.0791 0.024 Uiso 1 1 calc R A 1
O2A O 0.45126(12) 0.35402(19) -0.06350(10) 0.0200(4) Uani 1 1 d . . .
C2A C 0.61226(17) 0.3570(3) -0.05832(16) 0.0176(6) Uani 1 1 d . . .
O3A O 0.67125(13) 0.3560(2) -0.09567(11) 0.0254(5) Uani 1 1 d . B .
C3A C 0.52036(17) 0.3412(3) -0.10684(15) 0.0201(6) Uani 1 1 d . B .
H3A H 0.5163 0.2513 -0.1293 0.024 Uiso 1 1 calc R . .
C4A C 0.50281(19) 0.4341(3) -0.17663(16) 0.0308(7) Uani 1 1 d . . .
H4A1 H 0.4459 0.4151 -0.2099 0.046 Uiso 1 1 calc R B .
H4A2 H 0.5476 0.4235 -0.2080 0.046 Uiso 1 1 calc R . .
H4A3 H 0.5036 0.5236 -0.1571 0.046 Uiso 1 1 calc R . .
C5A C 0.5913(3) 0.4258(6) 0.1528(3) 0.0180(11) Uani 0.719(7) 1 d P B 1
H5A H 0.5379 0.4414 0.1744 0.022 Uiso 0.719(7) 1 calc PR B 1
C6A C 0.6379(8) 0.5562(12) 0.1510(7) 0.0184(17) Uani 0.719(7) 1 d P B 1
H6A1 H 0.6468 0.5968 0.2035 0.028 Uiso 0.719(7) 1 calc PR B 1
H6A2 H 0.6025 0.6134 0.1118 0.028 Uiso 0.719(7) 1 calc PR B 1
H6A3 H 0.6941 0.5416 0.1367 0.028 Uiso 0.719(7) 1 calc PR B 1
C7A C 0.6497(3) 0.3312(5) 0.2089(2) 0.0327(13) Uani 0.719(7) 1 d P B 1
H7A1 H 0.7018 0.3124 0.1881 0.049 Uiso 0.719(7) 1 calc PR B 1
H7A2 H 0.6181 0.2503 0.2128 0.049 Uiso 0.719(7) 1 calc PR B 1
H7A3 H 0.6666 0.3706 0.2616 0.049 Uiso 0.719(7) 1 calc PR B 1
C8A C 0.37692(17) 0.3679(3) 0.05957(15) 0.0169(5) Uani 1 1 d . . .
C9A C 0.36350(18) 0.2339(3) 0.06151(16) 0.0205(6) Uani 1 1 d . B .
H9A H 0.4004 0.1762 0.0408 0.025 Uiso 1 1 calc R . .
C10A C 0.29675(19) 0.1854(3) 0.09340(16) 0.0228(6) Uani 1 1 d . . .
H10A H 0.2879 0.0942 0.0950 0.027 Uiso 1 1 calc R B .
C11A C 0.24212(19) 0.2694(3) 0.12335(16) 0.0244(6) Uani 1 1 d . B .
H11A H 0.1953 0.2361 0.1442 0.029 Uiso 1 1 calc R . .
C12A C 0.2567(2) 0.4016(3) 0.12245(18) 0.0276(7) Uani 1 1 d . . .
H12A H 0.2202 0.4589 0.1439 0.033 Uiso 1 1 calc R B .
C13A C 0.32374(18) 0.4521(3) 0.09074(17) 0.0237(6) Uani 1 1 d . B .
H13A H 0.3332 0.5432 0.0904 0.028 Uiso 1 1 calc R . .
P1B P 0.53064(4) 0.12199(6) 0.47991(4) 0.01343(13) Uani 1 1 d . . .
O1B O 0.53177(11) 0.26460(17) 0.48868(10) 0.0194(4) Uani 1 1 d . . .
N1B N 0.36644(14) 0.0687(2) 0.48005(13) 0.0153(5) Uani 1 1 d . . .
C1B C 0.42915(17) 0.0515(3) 0.42851(14) 0.0147(5) Uani 1 1 d . . .
H1B H 0.4387 -0.0439 0.4235 0.018 Uiso 1 1 calc R . .
O2B O 0.54355(11) 0.04131(17) 0.56042(10) 0.0168(4) Uani 1 1 d . . .
C2B C 0.38306(18) 0.0528(3) 0.55882(15) 0.0166(6) Uani 1 1 d . . .
O3B O 0.32465(13) 0.05554(19) 0.59772(11) 0.0216(4) Uani 1 1 d . . .
C3B C 0.47575(17) 0.0316(3) 0.60552(14) 0.0178(5) Uani 1 1 d . . .
H3B H 0.4783 -0.0586 0.6275 0.021 Uiso 1 1 calc R . .
C4B C 0.49794(19) 0.1235(3) 0.67592(15) 0.0287(7) Uani 1 1 d . . .
H4B1 H 0.5539 0.0986 0.7090 0.043 Uiso 1 1 calc R . .
H4B2 H 0.4528 0.1184 0.7073 0.043 Uiso 1 1 calc R . .
H4B3 H 0.5014 0.2126 0.6568 0.043 Uiso 1 1 calc R . .
C5B C 0.39442(17) 0.1055(3) 0.34421(14) 0.0160(5) Uani 1 1 d . . .
H5B H 0.4444 0.1081 0.3167 0.019 Uiso 1 1 calc R . .
C6B C 0.35901(18) 0.2444(3) 0.34388(16) 0.0227(6) Uani 1 1 d . . .
H6B1 H 0.3041 0.2433 0.3622 0.034 Uiso 1 1 calc R . .
H6B2 H 0.3493 0.2795 0.2899 0.034 Uiso 1 1 calc R . .
H6B3 H 0.4010 0.2990 0.3793 0.034 Uiso 1 1 calc R . .
C7B C 0.32668(17) 0.0141(3) 0.29672(15) 0.0217(6) Uani 1 1 d . . .
H7B1 H 0.3511 -0.0735 0.2970 0.033 Uiso 1 1 calc R . .
H7B2 H 0.3100 0.0453 0.2420 0.033 Uiso 1 1 calc R . .
H7B3 H 0.2755 0.0119 0.3208 0.033 Uiso 1 1 calc R . .
C8B C 0.61342(17) 0.0590(3) 0.43310(15) 0.0152(5) Uani 1 1 d . . .
C9B C 0.62671(18) -0.0740(3) 0.42780(16) 0.0195(6) Uani 1 1 d . . .
H9B H 0.5926 -0.1335 0.4505 0.023 Uiso 1 1 calc R . .
C10B C 0.6897(2) -0.1197(3) 0.38941(17) 0.0249(6) Uani 1 1 d . . .
H10B H 0.6985 -0.2105 0.3853 0.030 Uiso 1 1 calc R . .
C11B C 0.73991(19) -0.0326(3) 0.35696(17) 0.0248(6) Uani 1 1 d . . .
H11B H 0.7834 -0.0640 0.3310 0.030 Uiso 1 1 calc R . .
C12B C 0.72694(19) 0.0993(3) 0.36227(17) 0.0243(6) Uani 1 1 d . . .
H12B H 0.7617 0.1584 0.3401 0.029 Uiso 1 1 calc R . .
C13B C 0.66320(17) 0.1462(3) 0.39998(15) 0.0184(6) Uani 1 1 d . . .
H13B H 0.6538 0.2371 0.4031 0.022 Uiso 1 1 calc R . .
P1C P -0.03122(4) 0.02564(6) 0.51275(4) 0.01595(15) Uani 1 1 d . . .
O1C O -0.02897(13) -0.11830(19) 0.51079(11) 0.0240(5) Uani 1 1 d . . .
N1C N 0.13474(14) 0.0946(2) 0.52197(13) 0.0162(5) Uani 1 1 d . . .
C1C C 0.06622(16) 0.1019(3) 0.56844(14) 0.0152(5) Uani 1 1 d . . .
H1C H 0.0527 0.1960 0.5738 0.018 Uiso 1 1 calc R . .
O2C O -0.03782(12) 0.09627(19) 0.42947(10) 0.0202(4) Uani 1 1 d . . .
C2C C 0.12397(18) 0.0994(3) 0.44310(15) 0.0168(5) Uani 1 1 d . . .
O3C O 0.18588(12) 0.1052(2) 0.40938(11) 0.0238(4) Uani 1 1 d . . .
C3C C 0.03403(17) 0.0830(3) 0.38943(15) 0.0172(6) Uani 1 1 d . . .
H3C H 0.0312 -0.0062 0.3660 0.021 Uiso 1 1 calc R . .
C4C C 0.02033(19) 0.1795(3) 0.32161(15) 0.0242(6) Uani 1 1 d . . .
H4C1 H -0.0363 0.1641 0.2868 0.036 Uiso 1 1 calc R . .
H4C2 H 0.0661 0.1687 0.2913 0.036 Uiso 1 1 calc R . .
H4C3 H 0.0223 0.2681 0.3428 0.036 Uiso 1 1 calc R . .
C5C C 0.09617(18) 0.0478(3) 0.65265(15) 0.0176(6) Uani 1 1 d . . .
H5C H 0.0430 0.0327 0.6746 0.021 Uiso 1 1 calc R . .
C6C C 0.1435(2) -0.0820(3) 0.65546(17) 0.0244(6) Uani 1 1 d . . .
H6C1 H 0.1988 -0.0693 0.6389 0.037 Uiso 1 1 calc R . .
H6C2 H 0.1078 -0.1438 0.6196 0.037 Uiso 1 1 calc R . .
H6C3 H 0.1544 -0.1163 0.7097 0.037 Uiso 1 1 calc R . .
C7C C 0.15151(19) 0.1487(3) 0.70611(16) 0.0263(7) Uani 1 1 d . . .
H7C1 H 0.1685 0.1140 0.7600 0.039 Uiso 1 1 calc R . .
H7C2 H 0.1178 0.2285 0.7070 0.039 Uiso 1 1 calc R . .
H7C3 H 0.2035 0.1680 0.6854 0.039 Uiso 1 1 calc R . .
C8C C -0.11979(17) 0.0913(3) 0.54924(15) 0.0169(6) Uani 1 1 d . . .
C9C C -0.17250(17) 0.0064(3) 0.58250(15) 0.0216(6) Uani 1 1 d . . .
H9C H -0.1607 -0.0842 0.5851 0.026 Uiso 1 1 calc R . .
C10C C -0.24162(18) 0.0553(3) 0.61150(17) 0.0224(6) Uani 1 1 d . . .
H10C H -0.2771 -0.0017 0.6343 0.027 Uiso 1 1 calc R . .
C11C C -0.25887(18) 0.1863(3) 0.60728(16) 0.0228(6) Uani 1 1 d . . .
H11C H -0.3064 0.2192 0.6273 0.027 Uiso 1 1 calc R . .
C12C C -0.20786(19) 0.2711(3) 0.57416(16) 0.0232(6) Uani 1 1 d . . .
H12C H -0.2210 0.3613 0.5709 0.028 Uiso 1 1 calc R . .
C13C C -0.13810(18) 0.2242(3) 0.54600(16) 0.0196(6) Uani 1 1 d . . .
H13C H -0.1024 0.2824 0.5243 0.024 Uiso 1 1 calc R . .
P1D P 0.98911(4) 0.50114(7) -0.05142(4) 0.01824(15) Uani 1 1 d . . .
O1D O 0.95240(13) 0.6260(2) -0.08467(13) 0.0314(5) Uani 1 1 d . . .
N1D N 0.85139(15) 0.3769(2) -0.02503(13) 0.0179(5) Uani 1 1 d . . .
C1D C 0.91636(17) 0.3625(3) -0.07453(15) 0.0170(5) Uani 1 1 d . . .
H1D H 0.9502 0.2812 -0.0583 0.020 Uiso 1 1 calc R . .
O2D O 1.00830(13) 0.5001(2) 0.04301(11) 0.0279(4) Uani 1 1 d . . .
C2D C 0.87099(19) 0.3966(3) 0.05357(16) 0.0196(6) Uani 1 1 d . . .
O3D O 0.81583(13) 0.4032(2) 0.09454(12) 0.0282(5) Uani 1 1 d . . .
C3D C 0.96745(18) 0.4087(3) 0.08959(15) 0.0199(6) Uani 1 1 d . . .
H3D H 0.9953 0.3215 0.0888 0.024 Uiso 1 1 calc R . .
C4D C 0.98497(19) 0.4585(3) 0.17321(15) 0.0270(6) Uani 1 1 d . . .
H4D1 H 1.0477 0.4656 0.1931 0.041 Uiso 1 1 calc R . .
H4D2 H 0.9604 0.3983 0.2068 0.041 Uiso 1 1 calc R . .
H4D3 H 0.9582 0.5443 0.1744 0.041 Uiso 1 1 calc R . .
C5D C 0.87010(18) 0.3493(3) -0.16180(15) 0.0217(6) Uani 1 1 d . . .
H5D H 0.8276 0.4222 -0.1748 0.026 Uiso 1 1 calc R . .
C6D C 0.82036(19) 0.2216(3) -0.17344(17) 0.0271(6) Uani 1 1 d . . .
H6D1 H 0.8611 0.1489 -0.1610 0.041 Uiso 1 1 calc R . .
H6D2 H 0.7890 0.2147 -0.2287 0.041 Uiso 1 1 calc R . .
H6D3 H 0.7789 0.2190 -0.1382 0.041 Uiso 1 1 calc R . .
C7D C 0.9331(2) 0.3559(3) -0.21883(16) 0.0325(7) Uani 1 1 d . . .
H7D1 H 0.9769 0.2874 -0.2054 0.049 Uiso 1 1 calc R . .
H7D2 H 0.9617 0.4410 -0.2141 0.049 Uiso 1 1 calc R . .
H7D3 H 0.9010 0.3436 -0.2734 0.049 Uiso 1 1 calc R . .
C8D C 1.08968(17) 0.4619(3) -0.07918(15) 0.0198(6) Uani 1 1 d . . .
C9D C 1.12652(18) 0.3394(3) -0.06479(15) 0.0237(6) Uani 1 1 d . . .
H9D H 1.1019 0.2776 -0.0349 0.028 Uiso 1 1 calc R . .
C10D C 1.1995(2) 0.3079(4) -0.09424(18) 0.0348(8) Uani 1 1 d . . .
H10D H 1.2238 0.2233 -0.0858 0.042 Uiso 1 1 calc R . .
C11D C 1.2367(2) 0.3978(4) -0.13534(19) 0.0403(9) Uani 1 1 d . . .
H11D H 1.2867 0.3753 -0.1552 0.048 Uiso 1 1 calc R . .
C12D C 1.2022(2) 0.5207(4) -0.14812(18) 0.0390(8) Uani 1 1 d . . .
H12D H 1.2292 0.5833 -0.1756 0.047 Uiso 1 1 calc R . .
C13D C 1.1276(2) 0.5536(3) -0.12081(17) 0.0284(7) Uani 1 1 d . . .
H13D H 1.1029 0.6377 -0.1305 0.034 Uiso 1 1 calc R . .
H1NC H 0.1863 0.0825 0.5421 0.028(9) Uiso 1 1 d R . .
H1NB H 0.3114 0.0721 0.4588 0.012(7) Uiso 1 1 d R . .
H1NA H 0.6761(18) 0.373(3) 0.0407(15) 0.005(7) Uiso 1 1 d . . .
H1ND H 0.801(2) 0.370(3) -0.0478(16) 0.017(8) Uiso 1 1 d . . .
C7AA C 0.5603(8) 0.3520(12) 0.2162(6) 0.032(3) Uani 0.281(7) 1 d P B 2
H7A4 H 0.5909 0.3748 0.2699 0.048 Uiso 0.281(7) 1 calc PR B 2
H7A5 H 0.5489 0.2583 0.2133 0.048 Uiso 0.281(7) 1 calc PR B 2
H7A6 H 0.5052 0.3993 0.2035 0.048 Uiso 0.281(7) 1 calc PR B 2
C5AA C 0.6144(9) 0.3874(13) 0.1586(8) 0.014(3) Uani 0.281(7) 1 d PU B 2
H5AA H 0.6694 0.3361 0.1699 0.017 Uiso 0.281(7) 1 calc PR B 2
C6AA C 0.635(3) 0.529(3) 0.163(2) 0.041(10) Uani 0.281(7) 1 d P B 2
H6A4 H 0.5824 0.5786 0.1416 0.061 Uiso 0.281(7) 1 calc PR B 2
H6A5 H 0.6790 0.5472 0.1318 0.061 Uiso 0.281(7) 1 calc PR B 2
H6A6 H 0.6570 0.5535 0.2183 0.061 Uiso 0.281(7) 1 calc PR B 2

loop_
_atom_site_aniso_label
_atom_site_aniso_U_11
_atom_site_aniso_U_22
_atom_site_aniso_U_33
_atom_site_aniso_U_23
_atom_site_aniso_U_13
_atom_site_aniso_U_12
P1A 0.0194(4) 0.0156(3) 0.0206(3) -0.0015(3) 0.0097(3) -0.0030(3)
O1A 0.0284(12) 0.0168(10) 0.0368(12) -0.0001(8) 0.0149(10) -0.0044(8)
N1A 0.0131(13) 0.0253(13) 0.0213(12) -0.0010(9) 0.0038(10) -0.0017(10)
C1A 0.0201(14) 0.0231(15) 0.0171(12) -0.0015(11) 0.0059(11) -0.0077(12)
O2A 0.0154(10) 0.0252(10) 0.0199(9) -0.0025(8) 0.0051(8) -0.0020(8)
C2A 0.0160(14) 0.0136(13) 0.0241(14) -0.0012(10) 0.0064(11) -0.0009(11)
O3A 0.0190(11) 0.0349(12) 0.0243(10) -0.0052(9) 0.0091(8) -0.0002(9)
C3A 0.0210(14) 0.0226(14) 0.0191(13) -0.0011(11) 0.0098(11) -0.0018(12)
C4A 0.0219(15) 0.048(2) 0.0227(14) 0.0107(14) 0.0050(12) -0.0012(14)
C5A 0.013(2) 0.022(3) 0.019(2) 0.001(2) 0.0020(19) 0.002(2)
C6A 0.014(3) 0.018(4) 0.023(4) -0.010(3) 0.005(3) -0.008(2)
C7A 0.033(3) 0.036(3) 0.026(2) 0.0099(19) -0.0033(19) -0.006(2)
C8A 0.0169(13) 0.0190(14) 0.0158(12) -0.0005(10) 0.0056(10) -0.0039(11)
C9A 0.0229(15) 0.0186(14) 0.0202(13) 0.0002(11) 0.0047(11) -0.0010(11)
C10A 0.0283(16) 0.0164(14) 0.0242(14) 0.0022(11) 0.0063(12) -0.0045(12)
C11A 0.0213(15) 0.0305(16) 0.0233(14) 0.0030(12) 0.0088(12) -0.0035(12)
C12A 0.0234(16) 0.0302(16) 0.0331(16) -0.0042(13) 0.0149(13) 0.0019(13)
C13A 0.0239(15) 0.0182(14) 0.0312(15) -0.0065(12) 0.0110(12) -0.0012(12)
P1B 0.0140(3) 0.0121(3) 0.0151(3) -0.0008(3) 0.0051(3) 0.0000(3)
O1B 0.0194(10) 0.0138(9) 0.0255(10) -0.0016(8) 0.0060(8) -0.0002(8)
N1B 0.0100(11) 0.0170(11) 0.0189(11) 0.0009(8) 0.0034(9) 0.0004(8)
C1B 0.0159(13) 0.0132(12) 0.0155(12) -0.0006(10) 0.0044(10) 0.0007(10)
O2B 0.0146(9) 0.0188(10) 0.0181(8) 0.0014(7) 0.0058(7) 0.0010(7)
C2B 0.0210(15) 0.0104(13) 0.0200(13) -0.0007(10) 0.0081(11) -0.0015(10)
O3B 0.0197(10) 0.0261(11) 0.0213(10) 0.0013(8) 0.0098(8) 0.0002(8)
C3B 0.0216(14) 0.0158(13) 0.0172(12) 0.0027(10) 0.0069(10) 0.0035(11)
C4B 0.0232(15) 0.0455(18) 0.0180(13) -0.0070(13) 0.0056(11) 0.0027(14)
C5B 0.0152(13) 0.0180(13) 0.0161(12) 0.0025(11) 0.0062(10) -0.0010(11)
C6B 0.0231(15) 0.0208(14) 0.0232(14) 0.0052(12) 0.0024(11) -0.0013(12)
C7B 0.0231(14) 0.0235(14) 0.0193(12) -0.0036(12) 0.0062(11) -0.0035(12)
C8B 0.0133(13) 0.0172(13) 0.0158(12) -0.0014(10) 0.0044(10) 0.0005(10)
C9B 0.0199(14) 0.0148(14) 0.0253(14) 0.0005(11) 0.0080(11) -0.0009(11)
C10B 0.0278(16) 0.0172(14) 0.0321(16) -0.0051(11) 0.0117(13) 0.0008(11)
C11B 0.0244(15) 0.0274(16) 0.0279(15) -0.0050(12) 0.0174(12) -0.0001(12)
C12B 0.0242(16) 0.0254(16) 0.0252(14) 0.0007(12) 0.0097(12) -0.0065(12)
C13B 0.0197(14) 0.0169(14) 0.0201(13) 0.0002(10) 0.0074(11) -0.0020(11)
P1C 0.0148(3) 0.0157(3) 0.0181(3) -0.0016(3) 0.0050(3) 0.0004(3)
O1C 0.0249(11) 0.0172(10) 0.0318(11) -0.0046(8) 0.0102(9) -0.0013(8)
N1C 0.0113(11) 0.0202(12) 0.0182(11) 0.0027(9) 0.0054(9) -0.0002(9)
C1C 0.0147(13) 0.0170(13) 0.0142(11) -0.0011(10) 0.0039(10) -0.0023(11)
O2C 0.0160(10) 0.0272(11) 0.0184(9) -0.0015(8) 0.0059(8) 0.0021(8)
C2C 0.0178(14) 0.0153(14) 0.0182(12) 0.0029(10) 0.0059(11) 0.0034(11)
O3C 0.0167(10) 0.0369(12) 0.0197(9) 0.0043(9) 0.0080(8) 0.0031(9)
C3C 0.0152(13) 0.0224(14) 0.0154(12) 0.0008(10) 0.0066(10) 0.0020(10)
C4C 0.0269(16) 0.0311(16) 0.0157(13) 0.0034(11) 0.0066(11) 0.0042(12)
C5C 0.0196(14) 0.0200(14) 0.0135(12) 0.0023(10) 0.0038(10) -0.0039(11)
C6C 0.0269(16) 0.0197(15) 0.0287(15) 0.0099(12) 0.0106(13) 0.0051(12)
C7C 0.0246(16) 0.0348(17) 0.0185(13) -0.0033(12) 0.0020(12) -0.0037(13)
C8C 0.0128(13) 0.0242(15) 0.0141(12) -0.0008(10) 0.0034(10) 0.0013(11)
C9C 0.0217(14) 0.0190(14) 0.0235(13) -0.0018(12) 0.0035(11) 0.0016(12)
C10C 0.0174(14) 0.0256(15) 0.0254(14) 0.0020(12) 0.0070(12) -0.0039(11)
C11C 0.0191(15) 0.0291(16) 0.0214(14) -0.0086(12) 0.0072(11) 0.0003(12)
C12C 0.0277(16) 0.0171(14) 0.0244(14) -0.0022(11) 0.0042(12) 0.0011(12)
C13C 0.0173(14) 0.0184(14) 0.0232(14) 0.0009(11) 0.0046(11) -0.0019(11)
P1D 0.0179(3) 0.0145(3) 0.0243(3) -0.0015(3) 0.0090(3) -0.0009(3)
O1D 0.0261(11) 0.0193(10) 0.0508(13) 0.0035(10) 0.0125(10) 0.0012(9)
N1D 0.0109(12) 0.0215(13) 0.0221(12) -0.0012(9) 0.0056(10) -0.0026(9)
C1D 0.0161(13) 0.0155(13) 0.0214(13) -0.0017(10) 0.0085(11) -0.0006(10)
O2D 0.0304(11) 0.0323(11) 0.0245(9) -0.0093(9) 0.0136(8) -0.0150(10)
C2D 0.0208(15) 0.0147(13) 0.0250(14) -0.0008(11) 0.0090(12) -0.0007(11)
O3D 0.0214(11) 0.0400(13) 0.0262(11) -0.0027(9) 0.0115(9) -0.0012(9)
C3D 0.0193(14) 0.0217(14) 0.0203(13) -0.0025(11) 0.0076(11) -0.0021(11)
C4D 0.0269(16) 0.0360(17) 0.0195(13) -0.0036(12) 0.0081(12) -0.0062(13)
C5D 0.0210(14) 0.0245(14) 0.0197(13) 0.0015(11) 0.0046(11) 0.0001(12)
C6D 0.0249(15) 0.0284(16) 0.0296(15) -0.0099(12) 0.0092(12) -0.0054(12)
C7D 0.0330(18) 0.046(2) 0.0188(14) 0.0003(13) 0.0069(13) -0.0114(15)
C8D 0.0153(13) 0.0279(15) 0.0163(12) -0.0035(10) 0.0033(10) 0.0009(11)
C9D 0.0215(15) 0.0319(17) 0.0158(13) -0.0020(12) -0.0006(11) 0.0049(13)
C10D 0.0250(17) 0.053(2) 0.0245(15) -0.0104(14) -0.0007(13) 0.0150(15)
C11D 0.0164(16) 0.080(3) 0.0267(16) -0.0094(17) 0.0080(13) 0.0056(17)
C12D 0.0298(18) 0.062(2) 0.0300(16) -0.0009(17) 0.0169(14) -0.0134(18)
C13D 0.0260(16) 0.0322(17) 0.0285(15) -0.0011(12) 0.0094(13) -0.0053(13)
C7AA 0.039(7) 0.037(7) 0.021(5) -0.003(5) 0.008(5) 0.005(5)
C5AA 0.012(5) 0.014(5) 0.016(4) 0.006(4) 0.001(4) 0.003(3)
C6AA 0.039(11) 0.05(2) 0.044(12) 0.005(10) 0.024(9) -0.004(12)

loop_
_atom_type_symbol
_atom_type_description
_atom_type_scat_dispersion_real
_atom_type_scat_dispersion_imag
_atom_type_scat_source
C C 0.0033 0.0016 'International Tables Vol C Tables 4.2.6.8 and 6.1.1.4'
H H 0.0000 0.0000 'International Tables Vol C Tables 4.2.6.8 and 6.1.1.4'
N N 0.0061 0.0033 'International Tables Vol C Tables 4.2.6.8 and 6.1.1.4'
O O 0.0106 0.0060 'International Tables Vol C Tables 4.2.6.8 and 6.1.1.4'
P P 0.1023 0.0942 'International Tables Vol C Tables 4.2.6.8 and 6.1.1.4'

loop_
_geom_angle_atom_site_label_1
_geom_angle_atom_site_label_2
_geom_angle_atom_site_label_3
_geom_angle
O1A P1A O2A 116.16(12)
O1A P1A C8A 114.41(13)
O2A P1A C8A 101.89(11)
O1A P1A C1A 115.36(13)
O2A P1A C1A 99.59(11)
C8A P1A C1A 107.60(12)
C2A N1A C1A 126.2(2)
N1A C1A C5A 113.7(3)
N1A C1A C5AA 106.0(6)
N1A C1A P1A 107.39(18)
C5A C1A P1A 108.9(3)
C5AA C1A P1A 128.0(5)
C3A O2A P1A 122.28(16)
O3A C2A N1A 122.2(3)
O3A C2A C3A 116.5(2)
N1A C2A C3A 121.3(2)
O2A C3A C4A 108.5(2)
O2A C3A C2A 116.0(2)
C4A C3A C2A 111.4(2)
C6A C5A C7A 109.8(6)
C6A C5A C1A 114.6(6)
C7A C5A C1A 108.1(4)
C13A C8A C9A 120.0(3)
C13A C8A P1A 119.8(2)
C9A C8A P1A 120.2(2)
C10A C9A C8A 119.9(3)
C9A C10A C11A 120.3(3)
C12A C11A C10A 119.4(3)
C11A C12A C13A 121.0(3)
C12A C13A C8A 119.3(3)
O1B P1B O2B 115.63(10)
O1B P1B C8B 114.29(12)
O2B P1B C8B 103.26(11)
O1B P1B C1B 116.01(12)
O2B P1B C1B 99.13(11)
C8B P1B C1B 106.69(12)
C2B N1B C1B 125.6(2)
N1B C1B C5B 111.9(2)
N1B C1B P1B 107.03(16)
C5B C1B P1B 114.94(18)
C3B O2B P1B 121.79(15)
O3B C2B N1B 122.1(3)
O3B C2B C3B 116.8(2)
N1B C2B C3B 121.1(2)
O2B C3B C4B 108.1(2)
O2B C3B C2B 116.0(2)
C4B C3B C2B 111.6(2)
C7B C5B C6B 110.9(2)
C7B C5B C1B 110.8(2)
C6B C5B C1B 113.3(2)
C13B C8B C9B 120.2(2)
C13B C8B P1B 118.5(2)
C9B C8B P1B 121.3(2)
C10B C9B C8B 119.9(3)
C9B C10B C11B 119.9(3)
C12B C11B C10B 120.3(3)
C11B C12B C13B 120.3(3)
C8B C13B C12B 119.4(3)
O1C P1C O2C 115.65(11)
O1C P1C C8C 114.33(12)
O2C P1C C8C 103.58(11)
O1C P1C C1C 114.99(12)
O2C P1C C1C 99.81(11)
C8C P1C C1C 106.86(12)
C2C N1C C1C 126.7(2)
N1C C1C C5C 112.2(2)
N1C C1C P1C 109.06(17)
C5C C1C P1C 113.92(18)
C3C O2C P1C 118.26(16)
O3C C2C N1C 122.2(3)
O3C C2C C3C 116.3(2)
N1C C2C C3C 121.1(2)
O2C C3C C4C 107.7(2)
O2C C3C C2C 114.8(2)
C4C C3C C2C 111.1(2)
C6C C5C C1C 113.6(2)
C6C C5C C7C 111.0(2)
C1C C5C C7C 110.4(2)
C13C C8C C9C 119.3(2)
C13C C8C P1C 121.9(2)
C9C C8C P1C 118.7(2)
C10C C9C C8C 119.8(3)
C11C C10C C9C 120.0(3)
C10C C11C C12C 120.9(3)
C13C C12C C11C 119.8(3)
C12C C13C C8C 120.2(3)
O1D P1D O2D 112.29(12)
O1D P1D C8D 112.96(12)
O2D P1D C8D 106.17(11)
O1D P1D C1D 114.71(12)
O2D P1D C1D 101.32(11)
C8D P1D C1D 108.46(12)
C2D N1D C1D 123.9(2)
N1D C1D C5D 109.3(2)
N1D C1D P1D 106.08(17)
C5D C1D P1D 115.69(18)
C3D O2D P1D 123.39(16)
O3D C2D N1D 123.0(3)
O3D C2D C3D 121.7(2)
N1D C2D C3D 115.2(2)
O2D C3D C4D 106.9(2)
O2D C3D C2D 110.0(2)
C4D C3D C2D 112.9(2)
C6D C5D C1D 109.5(2)
C6D C5D C7D 109.7(2)
C1D C5D C7D 112.5(2)
C9D C8D C13D 119.9(3)
C9D C8D P1D 121.1(2)
C13D C8D P1D 118.8(2)
C8D C9D C10D 119.7(3)
C11D C10D C9D 120.4(3)
C10D C11D C12D 120.5(3)
C11D C12D C13D 120.1(3)
C8D C13D C12D 119.4(3)
C7AA C5AA C6AA 110.9(19)
C7AA C5AA C1A 110.2(10)
C6AA C5AA C1A 107.0(17)

loop_
_geom_bond_atom_site_label_1
_geom_bond_atom_site_label_2
_geom_bond_distance
P1A O1A 1.474(2)
P1A O2A 1.5917(19)
P1A C8A 1.791(3)
P1A C1A 1.818(3)
N1A C2A 1.334(3)
N1A C1A 1.465(3)
C1A C5A 1.554(6)
C1A C5AA 1.588(14)
O2A C3A 1.448(3)
C2A O3A 1.235(3)
C2A C3A 1.525(4)
C3A C4A 1.516(4)
C5A C6A 1.533(12)
C5A C7A 1.538(7)
C8A C13A 1.388(4)
C8A C9A 1.397(4)
C9A C10A 1.377(4)
C10A C11A 1.392(4)
C11A C12A 1.380(4)
C12A C13A 1.387(4)
P1B O1B 1.4749(19)
P1B O2B 1.5933(18)
P1B C8B 1.791(3)
P1B C1B 1.813(3)
N1B C2B 1.338(3)
N1B C1B 1.469(3)
C1B C5B 1.546(3)
O2B C3B 1.449(3)
C2B O3B 1.246(3)
C2B C3B 1.532(4)
C3B C4B 1.521(4)
C5B C7B 1.528(4)
C5B C6B 1.534(4)
C8B C13B 1.390(4)
C8B C9B 1.391(4)
C9B C10B 1.384(4)
C10B C11B 1.387(4)
C11B C12B 1.378(4)
C12B C13B 1.391(4)
P1C O1C 1.482(2)
P1C O2C 1.5926(19)
P1C C8C 1.779(3)
P1C C1C 1.814(3)
N1C C2C 1.335(3)
N1C C1C 1.473(3)
C1C C5C 1.535(3)
O2C C3C 1.449(3)
C2C O3C 1.236(3)
C2C C3C 1.534(4)
C3C C4C 1.514(4)
C5C C6C 1.526(4)
C5C C7C 1.535(4)
C8C C13C 1.396(4)
C8C C9C 1.407(4)
C9C C10C 1.384(4)
C10C C11C 1.374(4)
C11C C12C 1.387(4)
C12C C13C 1.378(4)
P1D O1D 1.476(2)
P1D O2D 1.5926(19)
P1D C8D 1.794(3)
P1D C1D 1.823(3)
N1D C2D 1.341(3)
N1D C1D 1.469(3)
C1D C5D 1.536(4)
O2D C3D 1.468(3)
C2D O3D 1.230(3)
C2D C3D 1.525(4)
C3D C4D 1.500(4)
C5D C6D 1.522(4)
C5D C7D 1.536(4)
C8D C9D 1.388(4)
C8D C13D 1.393(4)
C9D C10D 1.389(4)
C10D C11D 1.369(5)
C11D C12D 1.376(5)
C12D C13D 1.395(4)
C7AA C5AA 1.482(18)
C5AA C6AA 1.49(3)

loop_
_geom_hbond_atom_site_label_D
_geom_hbond_atom_site_label_H
_geom_hbond_atom_site_label_A
_geom_hbond_distance_DH
_geom_hbond_distance_HA
_geom_hbond_distance_DA
_geom_hbond_angle_DHA
N1C H1NC O3B 0.82 2.21 3.037(3) 178.3
N1B H1NB O3C 0.87 2.02 2.881(3) 172.5
N1A H1NA O3D 0.78(3) 2.23(3) 3.001(3) 173(3)
N1D H1ND O3A 0.82(3) 2.04(3) 2.859(3) 175(3)
